data_7151613
loop_
_publ_author_name
'Charrier, Jean-Damien'
'Hitchcock, Peter B.'
'Young, Douglas W.'

_publ_section_title
;
 Synthesis of (2S,3R)-[3',3',3'-2H3]-valine and (2S,3S)-4-fluorovaline.
;
_journal_issue 9
_journal_name_full 'Organic &amp; biomolecular chemistry'
_journal_page_first 1310
_journal_page_last 1314
_journal_paper_doi 10.1039/b401646g
_journal_volume 2
_journal_year 2004
_chemical_absolute_configuration syn
_chemical_formula_sum 'C27 H34 D3 N O4 Si'
_chemical_formula_weight 470.7
_chemical_name_systematic
;
?
;
_space_group_IT_number 4
_symmetry_cell_setting monoclinic
_symmetry_space_group_name_Hall 'P 2yb'
_symmetry_space_group_name_H-M 'P 1 21 1'
_atom_sites_solution_hydrogens geom
_atom_sites_solution_primary direct
_atom_sites_solution_secondary difmap
_audit_creation_method SHELXL
_cell_angle_alpha 90.00
_cell_angle_beta 105.26(3)
_cell_angle_gamma 90.00
_cell_formula_units_Z 2
_cell_length_a 9.767(5)
_cell_length_b 13.052(4)
_cell_length_c 11.178(4)
_cell_measurement_reflns_used 25
_cell_measurement_temperature 293(2)
_cell_measurement_theta_max 18
_cell_measurement_theta_min 12
_cell_volume 1374.7(10)
_computing_cell_refinement 'Enraf-Nonius CAD4'
_computing_data_collection 'Enraf-Nonius CAD4'
_computing_publication_material SHELXL-93
_computing_structure_refinement 'SHELXL-93 (Sheldrick, 1993)'
_computing_structure_solution 'SHELXS-86 (Sheldrick, 1990)'
_diffrn_ambient_temperature 293(2)
_diffrn_measurement_device ' Enraf-Nonius CAD4'
_diffrn_measurement_method \w--2\q
_diffrn_radiation_monochromator graphite
_diffrn_radiation_source 'fine-focus sealed tube'
_diffrn_radiation_type CuK\a
_diffrn_radiation_wavelength 1.5418
_diffrn_reflns_av_R_equivalents 0.0402
_diffrn_reflns_av_sigmaI/netI 0.0540
_diffrn_reflns_limit_h_max 10
_diffrn_reflns_limit_h_min 0
_diffrn_reflns_limit_k_max 14
_diffrn_reflns_limit_k_min 0
_diffrn_reflns_limit_l_max 12
_diffrn_reflns_limit_l_min -12
_diffrn_reflns_number 2272
_diffrn_reflns_theta_max 59.99
_diffrn_reflns_theta_min 4.10
_diffrn_standards_decay_% 0
_diffrn_standards_interval_time 120
_diffrn_standards_number 2
_exptl_absorpt_coefficient_mu 0.991
_exptl_absorpt_correction_type none
_exptl_crystal_density_diffrn 1.137
_exptl_crystal_F_000 504
_exptl_crystal_size_max 0.2
_exptl_crystal_size_mid 0.1
_exptl_crystal_size_min 0.1
_refine_diff_density_max 0.205
_refine_diff_density_min -0.213
_refine_diff_density_rms 0.045
_refine_ls_abs_structure_details 'Flack H D (1983), Acta Cryst. A39, 876-881'
_refine_ls_abs_structure_Flack 0.08(5)
_refine_ls_extinction_coef 0.0124(12)
_refine_ls_extinction_expression Fc^*^=kFc[1+0.001xFc^2^\l^3^/sin(2\q)]^-1/4^
_refine_ls_extinction_method SHELXL
_refine_ls_goodness_of_fit_all 1.047
_refine_ls_goodness_of_fit_obs 1.058
_refine_ls_hydrogen_treatment riding
_refine_ls_matrix_type full
_refine_ls_number_parameters 299
_refine_ls_number_reflns 2145
_refine_ls_number_restraints 1
_refine_ls_restrained_S_all 1.046
_refine_ls_restrained_S_obs 1.058
_refine_ls_R_factor_all 0.0595
_refine_ls_R_factor_obs 0.0479
_refine_ls_shift/esd_max -0.001
_refine_ls_shift/esd_mean 0.000
_refine_ls_structure_factor_coef Fsqd
_refine_ls_weighting_details 'w=1/[\s^2^(Fo^2^)+(0.0745P)^2^+0.0261P] where P=(Fo^2^+2Fc^2^)/3'
_refine_ls_weighting_scheme calc
_refine_ls_wR_factor_all 0.1277
_refine_ls_wR_factor_obs 0.1173
_reflns_number_observed 1819
_reflns_number_total 2145
_reflns_observed_criterion >2sigma(I)
_cod_data_source_file b401646g.txt
_cod_data_source_block apr1098
_cod_depositor_comments
;
The following automatic conversions were performed:

'_refine_ls_weighting_scheme' value 'calc
w=1/[\s^2^(Fo^2^)+(0.0745P)^2^+0.0261P] where P=(Fo^2^+2Fc^2^)/3' was
changed to 'calc'. New tag '_refine_ls_weighting_details' was
created. The value of the new tag was set to
'w=1/[\s^2^(Fo^2^)+(0.0745P)^2^+0.0261P] where P=(Fo^2^+2Fc^2^)/3'.

Automatic conversion script
Id: cif_fix_values 3143 2015-03-26 13:38:13Z robertas 
;
_cod_original_sg_symbol_H-M P2(1)
_cod_database_code 7151613

loop_
_symmetry_equiv_pos_as_xyz
'x, y, z'
'-x, y+1/2, -z'

loop_
_atom_site_aniso_label
_atom_site_aniso_U_11
_atom_site_aniso_U_22
_atom_site_aniso_U_33
_atom_site_aniso_U_23
_atom_site_aniso_U_13
_atom_site_aniso_U_12
Si 0.0350(6) 0.0411(6) 0.0497(6) 0.0013(6) 0.0083(4) 0.0003(6)
O1 0.046(2) 0.045(2) 0.056(2) -0.0007(14) 0.0136(13) -0.0033(14)
O2 0.074(3) 0.073(3) 0.175(5) 0.027(3) 0.056(3) -0.006(3)
O3 0.054(2) 0.051(2) 0.122(3) 0.006(2) 0.030(2) 0.003(2)
O4 0.037(2) 0.059(2) 0.093(3) -0.009(2) 0.016(2) 0.002(2)
N 0.043(2) 0.049(2) 0.064(3) 0.000(2) 0.017(2) 0.004(2)
C1 0.033(2) 0.057(3) 0.060(3) -0.011(2) 0.010(2) 0.002(2)
C2 0.063(3) 0.080(4) 0.046(3) -0.003(3) 0.004(2) 0.032(3)
C3 0.093(5) 0.065(4) 0.083(4) 0.018(3) 0.030(3) 0.024(3)
C4 0.070(4) 0.053(3) 0.082(4) 0.006(3) 0.033(3) 0.006(3)
C5 0.134(7) 0.126(7) 0.069(4) -0.016(4) -0.021(4) 0.050(5)
C6 0.039(2) 0.048(3) 0.068(3) -0.005(2) 0.014(2) 0.005(2)
C7 0.040(3) 0.070(4) 0.097(4) -0.019(3) 0.006(3) 0.012(3)
C8 0.089(5) 0.151(8) 0.104(6) 0.005(5) -0.007(4) 0.043(5)
C9 0.062(4) 0.087(5) 0.137(6) -0.049(5) 0.022(4) 0.006(4)
C10 0.041(3) 0.113(6) 0.194(8) -0.050(6) 0.036(4) -0.009(4)
C11 0.041(2) 0.051(3) 0.065(3) -0.005(2) 0.017(2) -0.002(2)
C12 0.043(3) 0.047(3) 0.074(3) 0.002(2) 0.017(2) -0.002(2)
C13 0.093(4) 0.058(3) 0.087(4) -0.018(3) 0.018(3) -0.008(3)
C14 0.085(4) 0.050(3) 0.094(4) 0.016(3) 0.024(3) 0.008(3)
C15 0.065(4) 0.056(3) 0.141(6) 0.001(4) 0.037(4) -0.015(3)
C16 0.040(2) 0.042(2) 0.051(2) 0.002(2) 0.010(2) 0.005(2)
C17 0.048(3) 0.071(4) 0.062(3) 0.007(3) 0.014(2) 0.008(2)
C18 0.064(4) 0.083(4) 0.077(4) 0.012(3) 0.035(3) 0.008(3)
C19 0.044(3) 0.079(5) 0.108(5) 0.005(4) 0.031(3) 0.002(3)
C20 0.038(2) 0.081(4) 0.085(4) 0.000(4) 0.008(2) 0.007(3)
C21 0.044(2) 0.071(3) 0.058(3) 0.003(3) 0.014(2) 0.004(3)
C22 0.033(2) 0.050(3) 0.058(3) 0.001(2) 0.006(2) -0.006(2)
C23 0.056(3) 0.064(4) 0.061(3) 0.000(3) 0.004(2) 0.000(3)
C24 0.073(4) 0.093(4) 0.062(4) 0.013(3) -0.002(3) -0.008(4)
C25 0.054(3) 0.094(5) 0.102(5) 0.029(4) 0.000(3) 0.010(3)
C26 0.053(3) 0.083(4) 0.094(5) 0.020(4) 0.013(3) 0.023(3)
C27 0.045(3) 0.069(4) 0.068(3) 0.008(3) 0.009(2) 0.015(3)

loop_
_atom_site_label
_atom_site_type_symbol
_atom_site_fract_x
_atom_site_fract_y
_atom_site_fract_z
_atom_site_U_iso_or_equiv
_atom_site_thermal_displace_type
_atom_site_occupancy
_atom_site_calc_flag
_atom_site_refinement_flags
_atom_site_disorder_group
Si Si 0.45246(11) 0.35390(9) 0.09334(10) 0.0425(3) Uani 1 d . .
O1 O 0.4488(3) 0.3952(2) 0.2313(3) 0.0486(8) Uani 1 d . .
O2 O 0.1923(5) 0.3640(4) 0.4658(5) 0.103(2) Uani 1 d . .
O3 O 0.3147(4) 0.6531(3) 0.3724(4) 0.0745(11) Uani 1 d . .
O4 O 0.1366(3) 0.5603(3) 0.4101(4) 0.0633(9) Uani 1 d . .
N N 0.3483(4) 0.4863(3) 0.4274(4) 0.0514(10) Uani 1 d . .
C1 C 0.4965(5) 0.4897(4) 0.4201(4) 0.0505(12) Uani 1 d . .
H1 H 0.5417 0.5518 0.4616 0.061 Uiso 1 calc R .
C2 C 0.5627(6) 0.3957(5) 0.4966(5) 0.065(2) Uani 1 d . .
H2 H 0.6291 0.3627 0.4565 0.078 Uiso 1 calc R .
C3 C 0.4388(7) 0.3238(5) 0.4917(6) 0.079(2) Uani 1 d . .
H3A H 0.4327 0.2720 0.4282 0.095 Uiso 1 calc R .
H3B H 0.4500 0.2899 0.5709 0.095 Uiso 1 calc R .
C4 C 0.3088(6) 0.3896(4) 0.4617(5) 0.0658(14) Uani 1 d . .
C5 C 0.6410(9) 0.4245(7) 0.6287(6) 0.118(3) Uani 1 d . .
H5A H 0.7180 0.4698 0.6273 0.178 Uiso 1 calc R .
H5B H 0.6776 0.3638 0.6743 0.178 Uiso 1 calc R .
H5C H 0.5768 0.4583 0.6678 0.178 Uiso 1 calc R .
C6 C 0.2669(5) 0.5750(4) 0.3999(5) 0.0519(12) Uani 1 d . .
C7 C 0.0342(5) 0.6465(5) 0.3887(6) 0.071(2) Uani 1 d . .
C8 C 0.0076(8) 0.6824(8) 0.2558(7) 0.121(3) Uani 1 d . .
H8A H -0.0269 0.6262 0.2008 0.181 Uiso 1 calc R .
H8B H 0.0945 0.7075 0.2419 0.181 Uiso 1 calc R .
H8C H -0.0617 0.7363 0.2405 0.181 Uiso 1 calc R .
C9 C 0.0883(6) 0.7288(6) 0.4815(7) 0.096(2) Uani 1 d . .
H9A H 0.1031 0.7014 0.5636 0.144 Uiso 1 calc R .
H9B H 0.0202 0.7835 0.4696 0.144 Uiso 1 calc R .
H9C H 0.1765 0.7546 0.4710 0.144 Uiso 1 calc R .
C10 C -0.0963(6) 0.5956(6) 0.4138(9) 0.115(3) Uani 1 d . .
H10A H -0.1302 0.5428 0.3535 0.172 Uiso 1 calc R .
H10B H -0.1695 0.6459 0.4083 0.172 Uiso 1 calc R .
H10C H -0.0714 0.5661 0.4954 0.172 Uiso 1 calc R .
C11 C 0.5067(5) 0.4896(4) 0.2890(4) 0.0519(12) Uani 1 d . .
H11A H 0.4542 0.5472 0.2444 0.062 Uiso 1 calc R .
H11B H 0.6051 0.4961 0.2873 0.062 Uiso 1 calc R .
C12 C 0.3964(5) 0.2152(4) 0.0884(5) 0.0544(12) Uani 1 d . .
C13 C 0.4005(7) 0.1675(5) -0.0366(6) 0.080(2) Uani 1 d . .
H13A H 0.4944 0.1740 -0.0475 0.121 Uiso 1 calc R .
H13B H 0.3342 0.2025 -0.1027 0.121 Uiso 1 calc R .
H13C H 0.3755 0.0963 -0.0375 0.121 Uiso 1 calc R .
C14 C 0.5020(6) 0.1560(4) 0.1910(6) 0.076(2) Uani 1 d . .
H14A H 0.5956 0.1620 0.1792 0.114 Uiso 1 calc R .
H14B H 0.4752 0.0851 0.1877 0.114 Uiso 1 calc R .
H14C H 0.5014 0.1839 0.2703 0.114 Uiso 1 calc R .
C15 C 0.2496(6) 0.2057(5) 0.1071(7) 0.085(2) Uani 1 d . .
H15A H 0.1834 0.2427 0.0429 0.128 Uiso 1 calc R .
H15B H 0.2492 0.2336 0.1865 0.128 Uiso 1 calc R .
H15C H 0.2229 0.1348 0.1038 0.128 Uiso 1 calc R .
C16 C 0.6380(4) 0.3646(4) 0.0799(4) 0.0448(10) Uani 1 d . .
C17 C 0.6739(5) 0.3854(4) -0.0285(5) 0.0600(14) Uani 1 d . .
H17 H 0.6021 0.3951 -0.1009 0.072 Uiso 1 calc R .
C18 C 0.8149(6) 0.3926(5) -0.0332(6) 0.072(2) Uani 1 d . .
H18 H 0.8362 0.4069 -0.1078 0.086 Uiso 1 calc R .
C19 C 0.9210(6) 0.3784(5) 0.0721(6) 0.075(2) Uani 1 d . .
H19 H 1.0150 0.3836 0.0692 0.090 Uiso 1 calc R .
C20 C 0.8913(5) 0.3567(5) 0.1817(5) 0.0693(14) Uani 1 d . .
H20 H 0.9641 0.3456 0.2530 0.083 Uiso 1 calc R .
C21 C 0.7503(5) 0.3514(5) 0.1853(4) 0.0575(12) Uani 1 d . .
H21 H 0.7302 0.3386 0.2608 0.069 Uiso 1 calc R .
C22 C 0.3213(4) 0.4315(4) -0.0263(4) 0.0482(11) Uani 1 d . .
C23 C 0.2935(5) 0.4171(4) -0.1537(5) 0.0626(14) Uani 1 d . .
H23 H 0.3453 0.3683 -0.1839 0.075 Uiso 1 calc R .
C24 C 0.1902(6) 0.4737(6) -0.2373(5) 0.080(2) Uani 1 d . .
H24 H 0.1731 0.4623 -0.3221 0.096 Uiso 1 calc R .
C25 C 0.1144(7) 0.5459(6) -0.1939(7) 0.087(2) Uani 1 d . .
H25 H 0.0466 0.5847 -0.2494 0.104 Uiso 1 calc R .
C26 C 0.1374(6) 0.5614(5) -0.0695(6) 0.078(2) Uani 1 d . .
H26 H 0.0844 0.6099 -0.0401 0.094 Uiso 1 calc R .
C27 C 0.2408(5) 0.5042(4) 0.0134(5) 0.0619(14) Uani 1 d . .
H27 H 0.2559 0.5154 0.0980 0.074 Uiso 1 calc R .

loop_
_atom_type_symbol
_atom_type_description
_atom_type_scat_dispersion_real
_atom_type_scat_dispersion_imag
_atom_type_scat_source
C C 0.0181 0.0091 'International Tables Vol C Tables 4.2.6.8 and 6.1.1.4'
H H 0.0000 0.0000 'International Tables Vol C Tables 4.2.6.8 and 6.1.1.4'
N N 0.0311 0.0180 'International Tables Vol C Tables 4.2.6.8 and 6.1.1.4'
O O 0.0492 0.0322 'International Tables Vol C Tables 4.2.6.8 and 6.1.1.4'
Si Si 0.2541 0.3302 'International Tables Vol C Tables 4.2.6.8 and 6.1.1.4'

loop_
_geom_angle_atom_site_label_1
_geom_angle_atom_site_label_2
_geom_angle_atom_site_label_3
_geom_angle
_geom_angle_site_symmetry_1
_geom_angle_site_symmetry_3
_geom_angle_publ_flag
O1 Si C16 108.3(2) . . ?
O1 Si C22 108.1(2) . . ?
C16 Si C22 113.3(2) . . ?
O1 Si C12 105.3(2) . . ?
C16 Si C12 110.5(2) . . ?
C22 Si C12 110.9(2) . . ?
C11 O1 Si 126.8(3) . . ?
C6 O4 C7 120.0(4) . . ?
C6 N C4 128.8(4) . . ?
C6 N C1 118.4(4) . . ?
C4 N C1 112.8(4) . . ?
N C1 C11 112.0(4) . . ?
N C1 C2 102.8(4) . . ?
C11 C1 C2 114.7(4) . . ?
C5 C2 C3 112.3(6) . . ?
C5 C2 C1 111.9(5) . . ?
C3 C2 C1 105.0(4) . . ?
C4 C3 C2 105.9(5) . . ?
O2 C4 N 126.4(5) . . ?
O2 C4 C3 126.1(5) . . ?
N C4 C3 107.5(5) . . ?
O3 C6 O4 126.6(4) . . ?
O3 C6 N 121.8(4) . . ?
O4 C6 N 111.6(4) . . ?
O4 C7 C9 109.6(4) . . ?
O4 C7 C8 109.1(5) . . ?
C9 C7 C8 113.4(7) . . ?
O4 C7 C10 101.5(5) . . ?
C9 C7 C10 110.2(6) . . ?
C8 C7 C10 112.2(6) . . ?
O1 C11 C1 108.7(4) . . ?
C15 C12 C14 109.4(5) . . ?
C15 C12 C13 110.2(5) . . ?
C14 C12 C13 107.6(5) . . ?
C15 C12 Si 110.7(4) . . ?
C14 C12 Si 109.1(3) . . ?
C13 C12 Si 109.7(4) . . ?
C17 C16 C21 116.3(4) . . ?
C17 C16 Si 124.5(3) . . ?
C21 C16 Si 119.2(3) . . ?
C16 C17 C18 122.0(5) . . ?
C19 C18 C17 119.5(5) . . ?
C20 C19 C18 120.8(5) . . ?
C19 C20 C21 119.0(5) . . ?
C20 C21 C16 122.3(4) . . ?
C27 C22 C23 116.7(4) . . ?
C27 C22 Si 118.7(4) . . ?
C23 C22 Si 124.5(4) . . ?
C22 C23 C24 121.8(6) . . ?
C25 C24 C23 119.5(6) . . ?
C26 C25 C24 120.4(6) . . ?
C25 C26 C27 119.6(6) . . ?
C22 C27 C26 122.0(6) . . ?

loop_
_geom_bond_atom_site_label_1
_geom_bond_atom_site_label_2
_geom_bond_distance
_geom_bond_site_symmetry_2
_geom_bond_publ_flag
Si O1 1.643(3) . ?
Si C16 1.863(4) . ?
Si C22 1.885(5) . ?
Si C12 1.888(5) . ?
O1 C11 1.436(6) . ?
O2 C4 1.199(6) . ?
O3 C6 1.195(6) . ?
O4 C6 1.321(5) . ?
O4 C7 1.482(6) . ?
N C6 1.392(6) . ?
N C4 1.402(7) . ?
N C1 1.472(6) . ?
C1 C11 1.495(6) . ?
C1 C2 1.537(7) . ?
C2 C5 1.520(8) . ?
C2 C3 1.521(8) . ?
C3 C4 1.496(8) . ?
C7 C9 1.490(8) . ?
C7 C8 1.513(10) . ?
C7 C10 1.528(9) . ?
C12 C15 1.507(7) . ?
C12 C14 1.535(7) . ?
C12 C13 1.539(7) . ?
C16 C17 1.374(6) . ?
C16 C21 1.393(6) . ?
C17 C18 1.394(7) . ?
C18 C19 1.361(8) . ?
C19 C20 1.361(7) . ?
C20 C21 1.390(6) . ?
C22 C27 1.378(7) . ?
C22 C23 1.390(7) . ?
C23 C24 1.393(8) . ?
C24 C25 1.364(10) . ?
C25 C26 1.364(9) . ?
C26 C27 1.394(7) . ?

loop_
_geom_torsion_atom_site_label_1
_geom_torsion_atom_site_label_2
_geom_torsion_atom_site_label_3
_geom_torsion_atom_site_label_4
_geom_torsion
_geom_torsion_site_symmetry_1
_geom_torsion_site_symmetry_2
_geom_torsion_site_symmetry_3
_geom_torsion_site_symmetry_4
_geom_torsion_publ_flag
C16 Si O1 C11 49.6(4) . . . . ?
C22 Si O1 C11 -73.5(4) . . . . ?
C12 Si O1 C11 167.8(3) . . . . ?
C6 N C1 C11 -74.9(5) . . . . ?
C4 N C1 C11 104.7(5) . . . . ?
C6 N C1 C2 161.4(4) . . . . ?
C4 N C1 C2 -18.9(5) . . . . ?
N C1 C2 C5 -97.8(6) . . . . ?
C11 C1 C2 C5 140.4(5) . . . . ?
N C1 C2 C3 24.4(5) . . . . ?
C11 C1 C2 C3 -97.4(5) . . . . ?
C5 C2 C3 C4 99.8(6) . . . . ?
C1 C2 C3 C4 -22.0(5) . . . . ?
C6 N C4 O2 5.3(10) . . . . ?
C1 N C4 O2 -174.3(6) . . . . ?
C6 N C4 C3 -175.0(5) . . . . ?
C1 N C4 C3 5.4(6) . . . . ?
C2 C3 C4 O2 -169.5(6) . . . . ?
C2 C3 C4 N 10.9(6) . . . . ?
C7 O4 C6 O3 -1.2(8) . . . . ?
C7 O4 C6 N 178.0(4) . . . . ?
C4 N C6 O3 179.5(5) . . . . ?
C1 N C6 O3 -0.9(7) . . . . ?
C4 N C6 O4 0.3(7) . . . . ?
C1 N C6 O4 179.9(4) . . . . ?
C6 O4 C7 C9 -61.8(7) . . . . ?
C6 O4 C7 C8 62.9(6) . . . . ?
C6 O4 C7 C10 -178.4(5) . . . . ?
Si O1 C11 C1 -172.6(3) . . . . ?
N C1 C11 O1 -63.1(5) . . . . ?
C2 C1 C11 O1 53.6(5) . . . . ?
O1 Si C12 C15 59.8(4) . . . . ?
C16 Si C12 C15 176.5(4) . . . . ?
C22 Si C12 C15 -56.9(5) . . . . ?
O1 Si C12 C14 -60.6(4) . . . . ?
C16 Si C12 C14 56.1(4) . . . . ?
C22 Si C12 C14 -177.4(4) . . . . ?
O1 Si C12 C13 -178.3(3) . . . . ?
C16 Si C12 C13 -61.6(4) . . . . ?
C22 Si C12 C13 65.0(4) . . . . ?
O1 Si C16 C17 -147.3(4) . . . . ?
C22 Si C16 C17 -27.3(5) . . . . ?
C12 Si C16 C17 97.8(5) . . . . ?
O1 Si C16 C21 32.4(5) . . . . ?
C22 Si C16 C21 152.3(4) . . . . ?
C12 Si C16 C21 -82.5(5) . . . . ?
C21 C16 C17 C18 0.3(8) . . . . ?
Si C16 C17 C18 -180.0(5) . . . . ?
C16 C17 C18 C19 0.1(9) . . . . ?
C17 C18 C19 C20 0.4(10) . . . . ?
C18 C19 C20 C21 -1.4(10) . . . . ?
C19 C20 C21 C16 1.9(10) . . . . ?
C17 C16 C21 C20 -1.3(8) . . . . ?
Si C16 C21 C20 179.0(5) . . . . ?
O1 Si C22 C27 -2.6(4) . . . . ?
C16 Si C22 C27 -122.6(4) . . . . ?
C12 Si C22 C27 112.4(4) . . . . ?
O1 Si C22 C23 -178.8(4) . . . . ?
C16 Si C22 C23 61.1(5) . . . . ?
C12 Si C22 C23 -63.8(5) . . . . ?
C27 C22 C23 C24 0.5(8) . . . . ?
Si C22 C23 C24 176.8(4) . . . . ?
C22 C23 C24 C25 0.4(9) . . . . ?
C23 C24 C25 C26 -1.2(10) . . . . ?
C24 C25 C26 C27 1.1(10) . . . . ?
C23 C22 C27 C26 -0.6(8) . . . . ?
Si C22 C27 C26 -177.2(4) . . . . ?
C25 C26 C27 C22 -0.1(9) . . . . ?

loop_
_cod_related_entry_id
_cod_related_entry_database
_cod_related_entry_code
1 ChemSpider 9125960
